data_4327339
loop_
_publ_author_name
'Vincent J. Catalano'
'Adam L. Moore'

_publ_contact_author_address
;
Department of Chemistry
University of Nevada
Reno, NV  89557
;
_publ_contact_author_email vjc@unr.edu
_publ_contact_author_name 'Professor Vincent J. Catalano'
_publ_contact_author_phone '775 784 1329'
_publ_section_title
;
 Mono-, Di-, and Trinuclear Luminescent Silver(I) and Gold(I)
 N-Heterocyclic Carbene Complexes Derived from the Picolyl-Substituted
 Methylimidazolium Salt: 1-Methyl-3-(2-pyridinylmethyl)-1H-imidazolium
 Tetrafluoroborate
;
_journal_name_full 'Inorganic Chemistry'
_journal_page_first 6558
_journal_page_last 6566
_journal_paper_doi 10.1021/ic050604+
_journal_volume 44
_journal_year 2005
_chemical_formula_sum 'C21 H22 Au2 B2 F8 N6 O0.5'
_chemical_formula_weight 934.00
_chemical_name_common 4
_chemical_name_systematic
; 
 ? 
;
_space_group_IT_number 15
_symmetry_cell_setting monoclinic
_symmetry_space_group_name_Hall '-C 2yc'
_symmetry_space_group_name_H-M 'C 1 2/c 1'
_atom_sites_solution_hydrogens geom
_atom_sites_solution_primary direct
_atom_sites_solution_secondary difmap
_audit_creation_method SHELXL-97
_cell_angle_alpha 90.00
_cell_angle_beta 109.8900(10)
_cell_angle_gamma 90.00
_cell_formula_units_Z 8
_cell_length_a 21.2362(6)
_cell_length_b 12.1942(3)
_cell_length_c 21.2244(6)
_cell_measurement_reflns_used 7071
_cell_measurement_temperature 100(2)
_cell_measurement_theta_max 63.019
_cell_measurement_theta_min 4.688
_cell_volume 5168.4(2)
_computing_cell_refinement 'Bruker SMART'
_computing_data_collection 'Bruker SMART'
_computing_data_reduction 'Bruker SAINT'
_computing_molecular_graphics 'Bruker SHELXTL'
_computing_publication_material 'Bruker SHELXTL'
_computing_structure_refinement 'SHELXL-97 (Sheldrick, 1997)'
_computing_structure_solution 'SHELXS-97 (Sheldrick, 1990)'
_diffrn_ambient_temperature 100(2)
_diffrn_measured_fraction_theta_full 1.000
_diffrn_measured_fraction_theta_max 1.000
_diffrn_measurement_device_type 'CCD area detector'
_diffrn_measurement_method 'phi and omega scans'
_diffrn_radiation_monochromator graphite
_diffrn_radiation_source 'fine-focus sealed tube'
_diffrn_radiation_type MoK\a
_diffrn_radiation_wavelength 0.71073
_diffrn_reflns_av_R_equivalents 0.0305
_diffrn_reflns_av_sigmaI/netI 0.0211
_diffrn_reflns_limit_h_max 27
_diffrn_reflns_limit_h_min -27
_diffrn_reflns_limit_k_max 15
_diffrn_reflns_limit_k_min -15
_diffrn_reflns_limit_l_max 27
_diffrn_reflns_limit_l_min -27
_diffrn_reflns_number 33219
_diffrn_reflns_theta_full 27.50
_diffrn_reflns_theta_max 27.50
_diffrn_reflns_theta_min 1.96
_exptl_absorpt_coefficient_mu 11.426
_exptl_absorpt_correction_T_max 0.6579
_exptl_absorpt_correction_T_min 0.3772
_exptl_absorpt_correction_type SADABS
_exptl_crystal_colour colorless
_exptl_crystal_density_diffrn 2.401
_exptl_crystal_description plate
_exptl_crystal_F_000 3472
_exptl_crystal_size_max 0.11
_exptl_crystal_size_mid 0.07
_exptl_crystal_size_min 0.04
_refine_diff_density_max 19.061
_refine_diff_density_min -1.450
_refine_diff_density_rms 0.428
_refine_ls_extinction_method none
_refine_ls_goodness_of_fit_ref 1.067
_refine_ls_hydrogen_treatment fixed
_refine_ls_matrix_type full
_refine_ls_number_parameters 375
_refine_ls_number_reflns 5928
_refine_ls_number_restraints 24
_refine_ls_restrained_S_all 1.067
_refine_ls_R_factor_all 0.0714
_refine_ls_R_factor_gt 0.0661
_refine_ls_shift/su_max 0.005
_refine_ls_shift/su_mean 0.000
_refine_ls_structure_factor_coef Fsqd
_refine_ls_weighting_details 'calc w=1/[\s^2^(Fo^2^)+(0.1131P)^2^+151.0676P] where P=(Fo^2^+2Fc^2^)/3'
_refine_ls_weighting_scheme calc
_refine_ls_wR_factor_gt 0.1679
_refine_ls_wR_factor_ref 0.1725
_reflns_number_gt 5112
_reflns_number_total 5928
_reflns_threshold_expression >2sigma(I)
_cod_data_source_file ic0506042Bsi20050419_125924_5.cif
_cod_data_source_block alm016fm
_cod_original_formula_sum 'C21 H22 Au2 B2 F8 N6 O0.50'
_cod_database_code 4327339

loop_
_symmetry_equiv_pos_as_xyz
'x, y, z'
'-x, y, -z+1/2'
'x+1/2, y+1/2, z'
'-x+1/2, y+1/2, -z+1/2'
'-x, -y, -z'
'x, -y, z-1/2'
'-x+1/2, -y+1/2, -z'
'x+1/2, -y+1/2, z-1/2'

loop_
_atom_site_label
_atom_site_type_symbol
_atom_site_fract_x
_atom_site_fract_y
_atom_site_fract_z
_atom_site_U_iso_or_equiv
_atom_site_adp_type
_atom_site_occupancy
_atom_site_symmetry_multiplicity
_atom_site_calc_flag
_atom_site_refinement_flags
Au1 Au 0.794446(15) 0.12171(2) 0.241057(16) 0.01329(14) Uani 1 1 d .
Au2 Au 0.762004(16) 0.37386(2) 0.209259(16) 0.01346(14) Uani 1 1 d .
N1 N 0.9333(3) 0.0262(6) 0.3017(4) 0.0171(15) Uani 1 1 d .
N2 N 0.9356(4) 0.2017(6) 0.3017(4) 0.0155(14) Uani 1 1 d .
N3 N 0.8102(4) 0.3663(5) 0.3125(4) 0.0141(14) Uani 1 1 d .
N4 N 0.7034(4) 0.4678(6) 0.0704(4) 0.0181(15) Uani 1 1 d .
N5 N 0.7001(4) 0.2912(6) 0.0685(4) 0.0162(14) Uani 1 1 d .
N6 N 0.6907(4) 0.1294(5) 0.1949(4) 0.0154(15) Uani 1 1 d .
C1 C 0.8935(5) 0.1144(7) 0.2842(5) 0.0168(17) Uani 1 1 d .
C3 C 1.0018(4) 0.1671(8) 0.3305(5) 0.0199(18) Uani 1 1 d .
H2A H 1.0402 0.2126 0.3471 0.024 Uiso 1 1 calc R
C2 C 1.0007(4) 0.0562(7) 0.3302(5) 0.0194(18) Uani 1 1 d .
H3A H 1.0380 0.0083 0.3461 0.023 Uiso 1 1 calc R
C10 C 0.9118(4) -0.0880(8) 0.2933(5) 0.0205(18) Uani 1 1 d .
H4A H 0.8642 -0.0923 0.2881 0.031 Uiso 1 1 calc R
H4B H 0.9381 -0.1301 0.3329 0.031 Uiso 1 1 calc R
H4C H 0.9187 -0.1183 0.2534 0.031 Uiso 1 1 calc R
C4 C 0.9163(4) 0.3171(7) 0.2949(4) 0.0146(16) Uani 1 1 d .
H5A H 0.8886 0.3326 0.2478 0.018 Uiso 1 1 calc R
H5B H 0.9569 0.3636 0.3065 0.018 Uiso 1 1 calc R
C5 C 0.8769(4) 0.3449(7) 0.3406(4) 0.0135(16) Uani 1 1 d .
C6 C 0.9075(5) 0.3425(8) 0.4085(5) 0.0202(18) Uani 1 1 d .
H7A H 0.9541 0.3276 0.4270 0.024 Uiso 1 1 calc R
C7 C 0.8710(5) 0.3617(8) 0.4508(5) 0.024(2) Uani 1 1 d .
H8A H 0.8921 0.3602 0.4981 0.028 Uiso 1 1 calc R
C8 C 0.8023(5) 0.3832(7) 0.4219(5) 0.0202(19) Uani 1 1 d .
H9A H 0.7756 0.3964 0.4490 0.024 Uiso 1 1 calc R
C9 C 0.7750(5) 0.3848(7) 0.3539(5) 0.0189(18) Uani 1 1 d .
H10A H 0.7285 0.3998 0.3344 0.023 Uiso 1 1 calc R
C11 C 0.7176(4) 0.3788(7) 0.1097(4) 0.0150(17) Uani 1 1 d .
C13 C 0.6744(5) 0.3264(8) 0.0012(5) 0.0220(19) Uani 1 1 d .
H12A H 0.6583 0.2813 -0.0374 0.026 Uiso 1 1 calc R
C12 C 0.6774(5) 0.4368(8) 0.0028(5) 0.0223(19) Uani 1 1 d .
H13A H 0.6644 0.4846 -0.0347 0.027 Uiso 1 1 calc R
C20 C 0.7171(6) 0.5828(8) 0.0905(5) 0.026(2) Uani 1 1 d .
H14A H 0.7087 0.5952 0.1326 0.038 Uiso 1 1 calc R
H14B H 0.6879 0.6304 0.0555 0.038 Uiso 1 1 calc R
H14C H 0.7640 0.5997 0.0970 0.038 Uiso 1 1 calc R
C14 C 0.7066(4) 0.1753(7) 0.0884(5) 0.0172(17) Uani 1 1 d .
H15A H 0.7538 0.1593 0.1153 0.021 Uiso 1 1 calc R
H15B H 0.6938 0.1284 0.0480 0.021 Uiso 1 1 calc R
C15 C 0.6624(5) 0.1492(7) 0.1292(4) 0.0159(16) Uani 1 1 d .
C16 C 0.5926(5) 0.1487(8) 0.0979(5) 0.0206(18) Uani 1 1 d .
H17A H 0.5733 0.1618 0.0511 0.025 Uiso 1 1 calc R
C17 C 0.5519(5) 0.1288(7) 0.1357(6) 0.025(2) Uani 1 1 d .
H18A H 0.5046 0.1267 0.1153 0.030 Uiso 1 1 calc R
C18 C 0.5820(5) 0.1121(7) 0.2045(5) 0.0204(19) Uani 1 1 d .
H19A H 0.5556 0.0999 0.2321 0.024 Uiso 1 1 calc R
C19 C 0.6508(5) 0.1136(6) 0.2315(5) 0.0161(17) Uani 1 1 d .
H20A H 0.6711 0.1029 0.2784 0.019 Uiso 1 1 calc R
B1 B 0.8935(5) 0.4222(9) 0.1047(5) 0.0182(19) Uani 1 1 d .
B2 B 0.6227(6) 0.3109(10) 0.3835(6) 0.026(2) Uiso 1 1 d .
F5 F 0.5590(11) 0.2974(19) 0.3862(14) 0.065(6) Uani 0.50 1 d PU
F6 F 0.6578(17) 0.244(3) 0.3565(18) 0.073(11) Uani 0.50 1 d PU
F7 F 0.6684(8) 0.2855(16) 0.4495(9) 0.036(4) Uani 0.50 1 d PU
F8 F 0.6357(3) 0.4203(5) 0.3701(3) 0.0255(12) Uani 1 1 d .
F1 F 0.9300(5) 0.4831(7) 0.1601(4) 0.057(2) Uani 1 1 d .
F2 F 0.8422(3) 0.4778(6) 0.0609(4) 0.0434(18) Uani 1 1 d .
F3 F 0.9379(4) 0.3879(6) 0.0721(4) 0.0430(18) Uani 1 1 d .
F4 F 0.8701(3) 0.3275(5) 0.1273(3) 0.0242(12) Uani 1 1 d .
C1S C 0.9947(16) -0.035(3) 0.4947(16) 0.011(6) Uiso 0.25 1 d P
O1S O 0.9986(18) 0.094(3) 0.5026(18) 0.039(7) Uiso 0.25 1 d P
F5A F 0.5544(9) 0.2934(18) 0.3416(13) 0.064(6) Uani 0.50 1 d PU
F6A F 0.6412(17) 0.246(3) 0.3405(9) 0.049(9) Uani 0.50 1 d PU
F7A F 0.6309(17) 0.298(2) 0.4441(14) 0.094(8) Uani 0.50 1 d PU

loop_
_atom_site_aniso_label
_atom_site_aniso_U_11
_atom_site_aniso_U_22
_atom_site_aniso_U_33
_atom_site_aniso_U_23
_atom_site_aniso_U_13
_atom_site_aniso_U_12
Au1 0.0111(2) 0.0143(2) 0.0138(2) 0.00078(10) 0.00339(14) 0.00068(10)
Au2 0.0146(2) 0.0138(2) 0.0124(2) 0.00065(10) 0.00512(14) 0.00108(10)
N1 0.009(3) 0.020(4) 0.020(4) 0.000(3) 0.002(3) 0.001(3)
N2 0.012(3) 0.016(3) 0.017(4) -0.001(3) 0.004(3) 0.002(3)
N3 0.013(3) 0.008(3) 0.022(4) 0.002(3) 0.007(3) 0.001(2)
N4 0.022(4) 0.017(4) 0.016(4) 0.002(3) 0.008(3) -0.001(3)
N5 0.016(3) 0.018(4) 0.013(3) 0.002(3) 0.004(3) -0.001(3)
N6 0.015(4) 0.007(3) 0.020(4) 0.004(2) 0.001(3) 0.000(2)
C1 0.017(4) 0.019(4) 0.016(4) 0.001(3) 0.008(3) 0.003(3)
C3 0.009(4) 0.019(4) 0.028(5) 0.002(4) 0.002(3) 0.004(3)
C2 0.008(4) 0.022(4) 0.024(5) -0.004(4) 0.000(3) 0.002(3)
C10 0.012(4) 0.019(4) 0.029(5) 0.001(4) 0.004(4) 0.001(3)
C4 0.013(4) 0.015(4) 0.018(4) 0.000(3) 0.006(3) 0.000(3)
C5 0.016(4) 0.008(3) 0.020(4) -0.003(3) 0.010(3) -0.004(3)
C6 0.018(4) 0.021(4) 0.017(4) -0.001(3) -0.001(3) -0.001(4)
C7 0.025(5) 0.029(5) 0.011(4) -0.007(3) -0.001(4) -0.002(4)
C8 0.022(5) 0.023(5) 0.017(4) -0.004(3) 0.008(4) 0.000(3)
C9 0.023(5) 0.015(4) 0.020(5) 0.000(3) 0.010(4) 0.003(3)
C11 0.011(4) 0.025(5) 0.006(4) 0.002(3) -0.002(3) 0.004(3)
C13 0.028(5) 0.025(5) 0.013(4) -0.003(3) 0.006(4) -0.004(4)
C12 0.023(5) 0.027(5) 0.013(4) 0.006(4) 0.002(3) 0.001(4)
C20 0.041(6) 0.019(5) 0.017(4) -0.001(4) 0.011(4) -0.003(4)
C14 0.016(4) 0.015(4) 0.022(4) -0.001(3) 0.008(4) 0.000(3)
C15 0.020(4) 0.015(4) 0.016(4) -0.001(3) 0.010(3) -0.004(3)
C16 0.016(4) 0.017(4) 0.026(5) 0.003(4) 0.004(4) 0.003(3)
C17 0.018(5) 0.022(5) 0.035(6) 0.003(4) 0.009(4) 0.001(3)
C18 0.018(4) 0.021(4) 0.026(5) 0.002(4) 0.013(4) -0.003(3)
C19 0.020(4) 0.012(4) 0.015(4) 0.000(3) 0.004(3) 0.002(3)
B1 0.012(4) 0.025(5) 0.017(5) 0.001(4) 0.003(4) 0.003(4)
F5 0.041(10) 0.044(9) 0.115(18) 0.009(13) 0.032(13) -0.006(7)
F6 0.038(11) 0.022(11) 0.16(3) -0.020(18) 0.039(17) 0.009(9)
F7 0.038(8) 0.043(9) 0.019(7) 0.006(6) -0.001(7) -0.013(7)
F8 0.020(3) 0.026(3) 0.029(3) -0.009(2) 0.007(2) 0.003(2)
F1 0.081(6) 0.050(5) 0.034(4) -0.018(3) 0.010(4) -0.036(4)
F2 0.031(3) 0.051(4) 0.048(4) 0.028(3) 0.014(3) 0.022(3)
F3 0.036(4) 0.053(4) 0.052(5) 0.018(3) 0.031(4) 0.019(3)
F4 0.024(3) 0.026(3) 0.024(3) 0.000(2) 0.010(2) 0.001(2)
F5A 0.017(7) 0.044(9) 0.127(19) 0.027(14) 0.020(12) -0.008(6)
F6A 0.10(3) 0.030(10) 0.012(6) -0.001(6) 0.016(9) 0.034(14)
F7A 0.16(2) 0.066(13) 0.049(12) -0.002(10) 0.033(17) -0.017(18)

loop_
_atom_type_symbol
_atom_type_description
_atom_type_scat_dispersion_real
_atom_type_scat_dispersion_imag
_atom_type_scat_source
C C 0.0033 0.0016 'International Tables Vol C Tables 4.2.6.8 and 6.1.1.4'
H H 0.0000 0.0000 'International Tables Vol C Tables 4.2.6.8 and 6.1.1.4'
B B 0.0013 0.0007 'International Tables Vol C Tables 4.2.6.8 and 6.1.1.4'
N N 0.0061 0.0033 'International Tables Vol C Tables 4.2.6.8 and 6.1.1.4'
F F 0.0171 0.0103 'International Tables Vol C Tables 4.2.6.8 and 6.1.1.4'
Au Au -2.0133 8.8022 'International Tables Vol C Tables 4.2.6.8 and 6.1.1.4'
O O 0.0106 0.0060 'International Tables Vol C Tables 4.2.6.8 and 6.1.1.4'

loop_
_geom_angle_atom_site_label_1
_geom_angle_atom_site_label_2
_geom_angle_atom_site_label_3
_geom_angle
_geom_angle_site_symmetry_1
_geom_angle_site_symmetry_3
C1 Au1 N6 179.4(3) . .
C1 Au1 Au2 105.1(2) . .
N6 Au1 Au2 74.84(17) . .
C11 Au2 N3 178.5(3) . .
C11 Au2 Au1 104.1(2) . .
N3 Au2 Au1 74.90(18) . .
C1 N1 C2 111.4(7) . .
C1 N1 C10 126.3(7) . .
C2 N1 C10 122.3(7) . .
C1 N2 C3 110.7(7) . .
C1 N2 C4 126.3(7) . .
C3 N2 C4 122.9(7) . .
C9 N3 C5 118.0(8) . .
C9 N3 Au2 119.6(6) . .
C5 N3 Au2 122.4(6) . .
C11 N4 C12 110.2(7) . .
C11 N4 C20 127.8(8) . .
C12 N4 C20 121.8(8) . .
C11 N5 C13 110.0(7) . .
C11 N5 C14 126.6(7) . .
C13 N5 C14 123.4(8) . .
C15 N6 C19 118.7(8) . .
C15 N6 Au1 121.6(6) . .
C19 N6 Au1 119.7(6) . .
N1 C1 N2 105.1(8) . .
N1 C1 Au1 129.1(7) . .
N2 C1 Au1 125.8(6) . .
C2 C3 N2 106.7(8) . .
C3 C2 N1 106.1(7) . .
N2 C4 C5 110.4(7) . .
N3 C5 C6 121.2(8) . .
N3 C5 C4 118.6(8) . .
C6 C5 C4 120.1(8) . .
C5 C6 C7 120.5(9) . .
C6 C7 C8 118.3(9) . .
C9 C8 C7 118.2(9) . .
N3 C9 C8 123.8(9) . .
N4 C11 N5 106.4(7) . .
N4 C11 Au2 127.5(6) . .
N5 C11 Au2 126.0(6) . .
C12 C13 N5 106.3(8) . .
C13 C12 N4 107.1(8) . .
N5 C14 C15 110.6(7) . .
N6 C15 C16 121.3(8) . .
N6 C15 C14 119.2(8) . .
C16 C15 C14 119.5(8) . .
C17 C16 C15 119.5(9) . .
C16 C17 C18 118.6(9) . .
C19 C18 C17 118.5(9) . .
N6 C19 C18 123.4(9) . .
F2 B1 F1 113.8(9) . .
F2 B1 F4 110.5(8) . .
F1 B1 F4 108.1(8) . .
F2 B1 F3 109.3(8) . .
F1 B1 F3 107.6(8) . .
F4 B1 F3 107.3(8) . .
F7A B2 F6 117(2) . .
F7A B2 F6A 130(2) . .
F6 B2 F6A 17(2) . .
F7A B2 F5 75(2) . .
F6 B2 F5 129(2) . .
F6A B2 F5 118(2) . .
F7A B2 F8 110.9(16) . .
F6 B2 F8 108.1(17) . .
F6A B2 F8 107.0(17) . .
F5 B2 F8 112.5(13) . .
F7A B2 F5A 112(2) . .
F6 B2 F5A 103(2) . .
F6A B2 F5A 87.7(19) . .
F5 B2 F5A 38.0(12) . .
F8 B2 F5A 104.0(11) . .
F7A B2 F7 32.9(16) . .
F6 B2 F7 89.7(19) . .
F6A B2 F7 105.9(16) . .
F5 B2 F7 106.3(15) . .
F8 B2 F7 106.6(11) . .
F5A B2 F7 140.8(14) . .
F5A F5 B2 74(2) . .
F5A F5 F7A 122(3) . .
B2 F5 F7A 48.8(14) . .
F7A F7 B2 60(3) . .
O1S C1S C1S 153(7) 5_756 5_756
O1S C1S O1S 165(4) 5_756 .
C1S C1S O1S 12(3) 5_756 .
C1S O1S C1S 15(4) 5_756 .
F5 F5A B2 68(2) . .
F7 F7A B2 87(3) . .
F7 F7A F5 140(4) . .
B2 F7A F5 56.4(15) . .

loop_
_geom_bond_atom_site_label_1
_geom_bond_atom_site_label_2
_geom_bond_distance
_geom_bond_site_symmetry_2
Au1 C1 1.991(9) .
Au1 N6 2.087(8) .
Au1 Au2 3.1730(5) .
Au2 C11 2.000(8) .
Au2 N3 2.081(8) .
N1 C1 1.339(11) .
N1 C2 1.399(11) .
N1 C10 1.457(11) .
N2 C1 1.358(11) .
N2 C3 1.394(11) .
N2 C4 1.460(11) .
N3 C9 1.352(12) .
N3 C5 1.362(11) .
N4 C11 1.340(11) .
N4 C12 1.402(12) .
N4 C20 1.466(12) .
N5 C11 1.351(11) .
N5 C13 1.410(11) .
N5 C14 1.468(11) .
N6 C15 1.339(12) .
N6 C19 1.344(13) .
C3 C2 1.353(13) .
C4 C5 1.520(11) .
C5 C6 1.365(13) .
C6 C7 1.391(14) .
C7 C8 1.402(14) .
C8 C9 1.360(14) .
C13 C12 1.347(15) .
C14 C15 1.511(12) .
C15 C16 1.403(13) .
C16 C17 1.385(14) .
C17 C18 1.394(15) .
C18 C19 1.376(14) .
B1 F2 1.349(11) .
B1 F1 1.384(12) .
B1 F4 1.405(12) .
B1 F3 1.408(12) .
B2 F7A 1.25(3) .
B2 F6 1.36(4) .
B2 F6A 1.36(3) .
B2 F5 1.38(2) .
B2 F8 1.411(13) .
B2 F5A 1.44(2) .
B2 F7 1.44(2) .
F5 F5A 0.92(3) .
F5 F7A 1.60(4) .
F7 F7A 0.78(3) .
C1S O1S 0.73(4) 5_756
C1S C1S 0.89(6) 5_756
C1S O1S 1.58(6) .
O1S C1S 0.73(4) 5_756

loop_
_geom_torsion_atom_site_label_1
_geom_torsion_atom_site_label_2
_geom_torsion_atom_site_label_3
_geom_torsion_atom_site_label_4
_geom_torsion
_geom_torsion_site_symmetry_1
_geom_torsion_site_symmetry_4
C1 Au1 Au2 C11 120.0(4) . .
N6 Au1 Au2 C11 -59.4(4) . .
C1 Au1 Au2 N3 -58.8(3) . .
N6 Au1 Au2 N3 121.8(3) . .
C11 Au2 N3 C9 -159(13) . .
Au1 Au2 N3 C9 -109.5(6) . .
C11 Au2 N3 C5 22(13) . .
Au1 Au2 N3 C5 71.6(6) . .
C1 Au1 N6 C15 -10(31) . .
Au2 Au1 N6 C15 72.5(6) . .
C1 Au1 N6 C19 170(45) . .
Au2 Au1 N6 C19 -107.9(6) . .
C2 N1 C1 N2 -0.2(10) . .
C10 N1 C1 N2 179.8(8) . .
C2 N1 C1 Au1 179.3(7) . .
C10 N1 C1 Au1 -0.8(14) . .
C3 N2 C1 N1 -0.3(10) . .
C4 N2 C1 N1 -177.9(8) . .
C3 N2 C1 Au1 -179.7(7) . .
C4 N2 C1 Au1 2.6(13) . .
N6 Au1 C1 N1 -91(31) . .
Au2 Au1 C1 N1 -173.2(8) . .
N6 Au1 C1 N2 88(31) . .
Au2 Au1 C1 N2 6.1(8) . .
C1 N2 C3 C2 0.6(11) . .
C4 N2 C3 C2 178.3(8) . .
N2 C3 C2 N1 -0.6(10) . .
C1 N1 C2 C3 0.5(11) . .
C10 N1 C2 C3 -179.4(8) . .
C1 N2 C4 C5 65.7(11) . .
C3 N2 C4 C5 -111.7(9) . .
C9 N3 C5 C6 -0.2(12) . .
Au2 N3 C5 C6 178.7(6) . .
C9 N3 C5 C4 176.4(7) . .
Au2 N3 C5 C4 -4.8(10) . .
N2 C4 C5 N3 -109.6(8) . .
N2 C4 C5 C6 66.9(10) . .
N3 C5 C6 C7 0.2(14) . .
C4 C5 C6 C7 -176.3(8) . .
C5 C6 C7 C8 0.1(14) . .
C6 C7 C8 C9 -0.3(14) . .
C5 N3 C9 C8 -0.1(12) . .
Au2 N3 C9 C8 -179.0(7) . .
C7 C8 C9 N3 0.3(14) . .
C12 N4 C11 N5 -1.0(10) . .
C20 N4 C11 N5 -175.7(9) . .
C12 N4 C11 Au2 174.9(7) . .
C20 N4 C11 Au2 0.2(14) . .
C13 N5 C11 N4 0.3(10) . .
C14 N5 C11 N4 179.6(8) . .
C13 N5 C11 Au2 -175.7(7) . .
C14 N5 C11 Au2 3.6(13) . .
N3 Au2 C11 N4 -120(12) . .
Au1 Au2 C11 N4 -168.9(7) . .
N3 Au2 C11 N5 55(13) . .
Au1 Au2 C11 N5 6.2(8) . .
C11 N5 C13 C12 0.5(10) . .
C14 N5 C13 C12 -178.8(8) . .
N5 C13 C12 N4 -1.1(10) . .
C11 N4 C12 C13 1.3(11) . .
C20 N4 C12 C13 176.4(9) . .
C11 N5 C14 C15 64.3(11) . .
C13 N5 C14 C15 -116.5(9) . .
C19 N6 C15 C16 -2.9(12) . .
Au1 N6 C15 C16 176.7(6) . .
C19 N6 C15 C14 175.6(7) . .
Au1 N6 C15 C14 -4.8(11) . .
N5 C14 C15 N6 -109.1(9) . .
N5 C14 C15 C16 69.4(11) . .
N6 C15 C16 C17 0.9(14) . .
C14 C15 C16 C17 -177.6(8) . .
C15 C16 C17 C18 1.3(14) . .
C16 C17 C18 C19 -1.4(13) . .
C15 N6 C19 C18 2.8(12) . .
Au1 N6 C19 C18 -176.8(7) . .
C17 C18 C19 N6 -0.6(13) . .
F7A B2 F5 F5A -169(3) . .
F6 B2 F5 F5A -56(4) . .
F6A B2 F5 F5A -41(3) . .
F8 B2 F5 F5A 84(2) . .
F7 B2 F5 F5A -160(2) . .
F6 B2 F5 F7A 113(3) . .
F6A B2 F5 F7A 128(2) . .
F8 B2 F5 F7A -106.7(18) . .
F5A B2 F5 F7A 169(3) . .
F7 B2 F5 F7A 10(2) . .
F6 B2 F7 F7A -148(4) . .
F6A B2 F7 F7A -143(4) . .
F5 B2 F7 F7A -17(4) . .
F8 B2 F7 F7A 103(3) . .
F5A B2 F7 F7A -37(5) . .
O1S C1S O1S C1S 0.0(2) 5_756 5_756
F7A F5 F5A B2 -9(3) . .
F7A B2 F5A F5 11(3) . .
F6 B2 F5A F5 138(3) . .
F6A B2 F5A F5 144(3) . .
F8 B2 F5A F5 -109(2) . .
F7 B2 F5A F5 32(4) . .
B2 F7 F7A F5 23(5) . .
F6 B2 F7A F7 36(4) . .
F6A B2 F7A F7 49(5) . .
F5 B2 F7A F7 163(4) . .
F8 B2 F7A F7 -88(3) . .
F5A B2 F7A F7 156(3) . .
F6 B2 F7A F5 -126(2) . .
F6A B2 F7A F5 -114(3) . .
F8 B2 F7A F5 108.7(15) . .
F5A B2 F7A F5 -7(2) . .
F7 B2 F7A F5 -163(4) . .
F5A F5 F7A F7 -15(8) . .
B2 F5 F7A F7 -27(6) . .
F5A F5 F7A B2 12(3) . .
